data_1551606
loop_
_publ_author_name
'BOWES, Eric G.'
'VOGELS, Christopher M.'
'DECKEN, Andreas'
'WESTCOTT, Stephen A.'

_publ_section_title
;
 Synthesis and Molecular Structure of
 Ph&lt;sub&gt;3&lt;/sub&gt;GeBO&lt;sub&gt;2&lt;/sub&gt;C&lt;sub&gt;2&lt;/sub&gt;Me&lt;sub&gt;4&lt;/sub&gt;
;
_journal_issue 0
_journal_name_full 'X-ray Structure Analysis Online'
_journal_page_first 35
_journal_paper_doi 10.2116/xraystruct.32.35
_journal_volume 32
_journal_year 2016
_chemical_absolute_configuration unk
_chemical_formula_moiety 'C24 H27 B Ge O2'
_chemical_formula_sum 'C24 H27 B Ge O2'
_chemical_formula_weight 430.86
_space_group_IT_number 29
_space_group_name_Hall 'P 2c -2ac'
_space_group_name_H-M_alt 'P c a 21'
_symmetry_cell_setting orthorhombic
_symmetry_Int_Tables_number 29
_symmetry_space_group_name_Hall 'P 2c -2ac'
_symmetry_space_group_name_H-M 'P c a 21'
_atom_sites_solution_hydrogens geom
_atom_sites_solution_primary direct
_atom_sites_solution_secondary difmap
_audit_creation_method SHELXL-97
_cell_angle_alpha 90.00
_cell_angle_beta 90.00
_cell_angle_gamma 90.00
_cell_formula_units_Z 8
_cell_length_a 16.669(4)
_cell_length_b 9.933(2)
_cell_length_c 26.907(6)
_cell_measurement_reflns_used 7521
_cell_measurement_temperature 188(2)
_cell_measurement_theta_max 28.074
_cell_measurement_theta_min 2.504
_cell_volume 4455.1(17)
_computing_cell_refinement 'Bruker SMART'
_computing_data_collection 'Bruker SMART'
_computing_data_reduction 'Bruker SAINT'
_computing_molecular_graphics 'Bruker SHELXTL (Sheldrick, 2008)'
_computing_publication_material 'Bruker SHELXTL (Sheldrick, 2008)'
_computing_structure_refinement 'SHELXL-97 (Sheldrick, 2008)'
_computing_structure_solution 'SHELXS-97 (Sheldrick, 2008)'
_diffrn_ambient_temperature 188(1)
_diffrn_measured_fraction_theta_full 1.000
_diffrn_measured_fraction_theta_max 0.990
_diffrn_measurement_device_type 'Bruker AXS SMART1000/P4'
_diffrn_measurement_method '\f and \w scans'
_diffrn_radiation_monochromator graphite
_diffrn_radiation_probe x-ray
_diffrn_radiation_type MoK\a
_diffrn_radiation_wavelength 0.71073
_diffrn_reflns_av_R_equivalents 0.0653
_diffrn_reflns_av_sigmaI/netI 0.0632
_diffrn_reflns_limit_h_max 21
_diffrn_reflns_limit_h_min -20
_diffrn_reflns_limit_k_max 12
_diffrn_reflns_limit_k_min -12
_diffrn_reflns_limit_l_max 34
_diffrn_reflns_limit_l_min -32
_diffrn_reflns_number 28867
_diffrn_reflns_theta_full 25.00
_diffrn_reflns_theta_max 27.50
_diffrn_reflns_theta_min 1.51
_diffrn_source 'fine-focus sealed tube'
_diffrn_source_type K760
_diffrn_standards_decay_% 0
_diffrn_standards_interval_count 0
_diffrn_standards_interval_time 0
_diffrn_standards_number 0
_exptl_absorpt_coefficient_mu 1.391
_exptl_absorpt_correction_T_max 0.7225
_exptl_absorpt_correction_T_min 0.5734
_exptl_absorpt_correction_type multi-scan
_exptl_absorpt_process_details 'SADABS (Sheldrick, 2008)'
_exptl_crystal_colour Colourless
_exptl_crystal_density_diffrn 1.285
_exptl_crystal_density_method 'not measured'
_exptl_crystal_description Parallelepiped
_exptl_crystal_F_000 1792
_exptl_crystal_recrystallization_method Et2O
_exptl_crystal_size_max 0.45
_exptl_crystal_size_mid 0.40
_exptl_crystal_size_min 0.25
_refine_diff_density_max 1.797
_refine_diff_density_min -0.605
_refine_diff_density_rms 0.084
_refine_ls_abs_structure_details 'Flack H D (1983), Acta Cryst. A39, 876-881, 4302 Friedel Pairs'
_refine_ls_abs_structure_Flack 0.362(15)
_refine_ls_extinction_method none
_refine_ls_goodness_of_fit_ref 1.060
_refine_ls_hydrogen_treatment constr
_refine_ls_matrix_type full
_refine_ls_number_parameters 514
_refine_ls_number_reflns 9468
_refine_ls_number_restraints 1
_refine_ls_restrained_S_all 1.060
_refine_ls_R_factor_all 0.0665
_refine_ls_R_factor_gt 0.0463
_refine_ls_shift/su_max 0.001
_refine_ls_shift/su_mean 0.000
_refine_ls_structure_factor_coef Fsqd
_refine_ls_weighting_details 'calc w=1/[\s^2^(Fo^2^)+(0.0562P)^2^+2.0633P] where P=(Fo^2^+2Fc^2^)/3'
_refine_ls_weighting_scheme calc
_refine_ls_wR_factor_gt 0.1077
_refine_ls_wR_factor_ref 0.1196
_reflns_number_gt 7504
_reflns_number_total 9468
_reflns_threshold_expression 'I > 2\s(I)'
_cod_data_source_file 32_35_1.txt
_cod_data_source_block sw120637
_cod_original_cell_volume 4455.0(17)
_cod_database_code 1551606

loop_
_symmetry_equiv_pos_as_xyz
'x, y, z'
'-x, -y, z+1/2'
'-x+1/2, y, z+1/2'
'x+1/2, -y, z'

loop_
_atom_site_label
_atom_site_type_symbol
_atom_site_fract_x
_atom_site_fract_y
_atom_site_fract_z
_atom_site_U_iso_or_equiv
_atom_site_adp_type
_atom_site_occupancy
_atom_site_symmetry_multiplicity
_atom_site_calc_flag
_atom_site_refinement_flags
Ge1 Ge 0.70741(5) 0.02244(6) 0.834805(13) 0.02695(15) Uani 1 1 d .
Ge2 Ge 0.95670(5) 0.47902(6) 0.578526(15) 0.02772(16) Uani 1 1 d .
B1 B 0.7422(8) 0.0132(6) 0.7609(4) 0.026(2) Uani 1 1 d .
B2 B 0.9902(9) 0.4962(5) 0.6516(5) 0.037(3) Uani 1 1 d .
O1 O 0.7954(3) -0.0719(6) 0.74268(16) 0.0765(17) Uani 1 1 d .
O2 O 0.7142(3) 0.0991(5) 0.72605(15) 0.0735(15) Uani 1 1 d .
O3 O 1.0467(2) 0.4102(4) 0.67214(14) 0.0444(9) Uani 1 1 d .
O4 O 0.9664(3) 0.5915(4) 0.68315(14) 0.0562(11) Uani 1 1 d .
C1 C 0.6967(3) 0.2121(5) 0.85347(18) 0.0312(11) Uani 1 1 d .
C2 C 0.7499(3) 0.3086(4) 0.83531(19) 0.0356(9) Uani 1 1 d .
H2 H 0.7913 0.2818 0.8131 0.043 Uiso 1 1 calc R
C3 C 0.7439(4) 0.4412(5) 0.84879(19) 0.0438(12) Uani 1 1 d .
H3 H 0.7808 0.5050 0.8358 0.053 Uiso 1 1 calc R
C4 C 0.6839(8) 0.4835(6) 0.8816(5) 0.049(2) Uani 1 1 d .
H4 H 0.6802 0.5751 0.8914 0.059 Uiso 1 1 calc R
C5 C 0.6306(4) 0.3898(6) 0.8992(2) 0.0530(15) Uani 1 1 d .
H5 H 0.5889 0.4173 0.9210 0.064 Uiso 1 1 calc R
C6 C 0.6367(3) 0.2551(5) 0.88562(19) 0.0396(11) Uani 1 1 d .
H6 H 0.5994 0.1918 0.8985 0.048 Uiso 1 1 calc R
C7 C 0.7913(3) -0.0573(4) 0.87638(17) 0.0295(9) Uani 1 1 d .
C8 C 0.8114(6) 0.0021(5) 0.9206(4) 0.042(3) Uani 1 1 d .
H8 H 0.7824 0.0788 0.9317 0.050 Uiso 1 1 calc R
C9 C 0.8745(3) -0.0490(6) 0.9499(2) 0.0409(12) Uani 1 1 d .
H9 H 0.8868 -0.0088 0.9811 0.049 Uiso 1 1 calc R
C10 C 0.9184(3) -0.1575(6) 0.9333(2) 0.0474(13) Uani 1 1 d .
H10 H 0.9618 -0.1906 0.9526 0.057 Uiso 1 1 calc R
C11 C 0.8995(4) -0.2186(6) 0.8886(2) 0.0494(13) Uani 1 1 d .
H11 H 0.9295 -0.2939 0.8772 0.059 Uiso 1 1 calc R
C12 C 0.8354(3) -0.1677(5) 0.8604(2) 0.0404(12) Uani 1 1 d .
H12 H 0.8220 -0.2096 0.8298 0.048 Uiso 1 1 calc R
C13 C 0.6069(3) -0.0689(4) 0.84888(17) 0.0284(10) Uani 1 1 d .
C14 C 0.5997(3) -0.1565(6) 0.8887(2) 0.0414(12) Uani 1 1 d .
H14 H 0.6450 -0.1734 0.9092 0.050 Uiso 1 1 calc R
C15 C 0.5273(3) -0.2204(6) 0.8993(2) 0.0480(14) Uani 1 1 d .
H15 H 0.5239 -0.2812 0.9264 0.058 Uiso 1 1 calc R
C16 C 0.4605(3) -0.1957(5) 0.87041(19) 0.0392(11) Uani 1 1 d .
H16 H 0.4111 -0.2393 0.8776 0.047 Uiso 1 1 calc R
C17 C 0.4660(3) -0.1075(5) 0.8311(2) 0.0407(11) Uani 1 1 d .
H17 H 0.4203 -0.0894 0.8111 0.049 Uiso 1 1 calc R
C18 C 0.5387(3) -0.0448(6) 0.8208(2) 0.0358(12) Uani 1 1 d .
H18 H 0.5418 0.0163 0.7937 0.043 Uiso 1 1 calc R
C19 C 0.8137(8) -0.0321(9) 0.6910(3) 0.074(3) Uani 1 1 d .
C20 C 0.7452(7) 0.0519(8) 0.6780(2) 0.082(3) Uani 1 1 d .
C21 C 0.8940(8) 0.0425(15) 0.6958(4) 0.141(6) Uani 1 1 d .
H21A H 0.9265 -0.0003 0.7218 0.212 Uiso 1 1 calc R
H21B H 0.8840 0.1367 0.7047 0.212 Uiso 1 1 calc R
H21C H 0.9228 0.0386 0.6641 0.212 Uiso 1 1 calc R
C22 C 0.8256(8) -0.1576(10) 0.6603(3) 0.128(5) Uani 1 1 d .
H22A H 0.7782 -0.2154 0.6633 0.193 Uiso 1 1 calc R
H22B H 0.8730 -0.2062 0.6723 0.193 Uiso 1 1 calc R
H22C H 0.8334 -0.1327 0.6254 0.193 Uiso 1 1 calc R
C23 C 0.7624(10) 0.1748(11) 0.6467(3) 0.173(7) Uani 1 1 d .
H23A H 0.7982 0.2354 0.6650 0.260 Uiso 1 1 calc R
H23B H 0.7120 0.2216 0.6394 0.260 Uiso 1 1 calc R
H23C H 0.7881 0.1473 0.6156 0.260 Uiso 1 1 calc R
C24 C 0.6762(12) -0.0258(15) 0.6533(7) 0.157(7) Uani 1 1 d .
H24A H 0.6254 0.0205 0.6599 0.235 Uiso 1 1 calc R
H24B H 0.6738 -0.1172 0.6670 0.235 Uiso 1 1 calc R
H24C H 0.6853 -0.0304 0.6174 0.235 Uiso 1 1 calc R
C25 C 0.9467(3) 0.2882(5) 0.55985(17) 0.0287(10) Uani 1 1 d .
C26 C 1.0006(3) 0.1943(4) 0.57796(19) 0.0327(9) Uani 1 1 d .
H26 H 1.0420 0.2221 0.6000 0.039 Uiso 1 1 calc R
C27 C 0.9949(4) 0.0595(5) 0.56434(19) 0.0427(13) Uani 1 1 d .
H27 H 1.0323 -0.0042 0.5768 0.051 Uiso 1 1 calc R
C28 C 0.9349(8) 0.0191(7) 0.5329(5) 0.050(2) Uani 1 1 d .
H28 H 0.9311 -0.0731 0.5237 0.060 Uiso 1 1 calc R
C29 C 0.8803(4) 0.1097(6) 0.5144(2) 0.0521(15) Uani 1 1 d .
H29 H 0.8391 0.0806 0.4924 0.062 Uiso 1 1 calc R
C30 C 0.8860(3) 0.2456(6) 0.52822(19) 0.0410(12) Uani 1 1 d .
H30 H 0.8481 0.3088 0.5159 0.049 Uiso 1 1 calc R
C31 C 1.0404(3) 0.5581(5) 0.53626(18) 0.0302(9) Uani 1 1 d .
C32 C 1.0612(6) 0.4976(4) 0.4914(3) 0.030(2) Uani 1 1 d .
H32 H 1.0319 0.4213 0.4803 0.037 Uiso 1 1 calc R
C33 C 1.1238(3) 0.5468(7) 0.4628(2) 0.0436(13) Uani 1 1 d .
H33 H 1.1370 0.5043 0.4322 0.052 Uiso 1 1 calc R
C34 C 1.1668(3) 0.6570(6) 0.4786(2) 0.0460(13) Uani 1 1 d .
H34 H 1.2101 0.6900 0.4591 0.055 Uiso 1 1 calc R
C35 C 1.1471(4) 0.7192(6) 0.5224(2) 0.0510(14) Uani 1 1 d .
H35 H 1.1766 0.7958 0.5331 0.061 Uiso 1 1 calc R
C36 C 1.0838(3) 0.6704(5) 0.5515(2) 0.0418(12) Uani 1 1 d .
H36 H 1.0704 0.7141 0.5817 0.050 Uiso 1 1 calc R
C37 C 0.8562(3) 0.5696(5) 0.56288(17) 0.0296(10) Uani 1 1 d .
C38 C 0.8485(3) 0.6565(6) 0.5229(2) 0.0421(12) Uani 1 1 d .
H38 H 0.8938 0.6733 0.5023 0.051 Uiso 1 1 calc R
C39 C 0.7766(3) 0.7195(6) 0.5121(2) 0.0479(14) Uani 1 1 d .
H39 H 0.7732 0.7782 0.4843 0.058 Uiso 1 1 calc R
C40 C 0.7104(3) 0.6983(5) 0.54108(19) 0.0388(11) Uani 1 1 d .
H40 H 0.6614 0.7428 0.5337 0.047 Uiso 1 1 calc R
C41 C 0.7150(3) 0.6118(5) 0.5811(2) 0.0382(10) Uani 1 1 d .
H41 H 0.6690 0.5953 0.6010 0.046 Uiso 1 1 calc R
C42 C 0.7873(3) 0.5492(6) 0.5922(2) 0.0359(11) Uani 1 1 d .
H42 H 0.7904 0.4912 0.6202 0.043 Uiso 1 1 calc R
C43 C 1.0702(4) 0.4670(7) 0.7204(3) 0.0406(13) Uani 1 1 d .
C44 C 0.9985(4) 0.5596(6) 0.73317(19) 0.0462(13) Uani 1 1 d .
C45 C 1.0841(5) 0.3527(7) 0.7559(3) 0.073(2) Uani 1 1 d .
H45A H 1.1315 0.3016 0.7454 0.109 Uiso 1 1 calc R
H45B H 1.0372 0.2933 0.7560 0.109 Uiso 1 1 calc R
H45C H 1.0929 0.3884 0.7894 0.109 Uiso 1 1 calc R
C46 C 1.1472(5) 0.5456(9) 0.7114(3) 0.0685(19) Uani 1 1 d .
H46A H 1.1374 0.6154 0.6864 0.103 Uiso 1 1 calc R
H46B H 1.1891 0.4843 0.6996 0.103 Uiso 1 1 calc R
H46C H 1.1645 0.5879 0.7425 0.103 Uiso 1 1 calc R
C47 C 0.9305(8) 0.4889(8) 0.7602(4) 0.080(3) Uani 1 1 d .
H47A H 0.9161 0.4066 0.7422 0.120 Uiso 1 1 calc R
H47B H 0.8839 0.5487 0.7618 0.120 Uiso 1 1 calc R
H47C H 0.9478 0.4657 0.7939 0.120 Uiso 1 1 calc R
C48 C 1.0213(6) 0.6908(8) 0.7583(3) 0.081(2) Uani 1 1 d .
H48A H 0.9734 0.7471 0.7621 0.122 Uiso 1 1 calc R
H48B H 1.0609 0.7383 0.7379 0.122 Uiso 1 1 calc R
H48C H 1.0442 0.6717 0.7911 0.122 Uiso 1 1 calc R

loop_
_atom_site_aniso_label
_atom_site_aniso_U_11
_atom_site_aniso_U_22
_atom_site_aniso_U_33
_atom_site_aniso_U_23
_atom_site_aniso_U_13
_atom_site_aniso_U_12
Ge1 0.0264(3) 0.0277(2) 0.0267(3) 0.0016(5) 0.0006(2) 0.0004(3)
Ge2 0.0258(3) 0.0285(2) 0.0289(3) -0.0003(5) 0.0000(2) 0.0015(3)
B1 0.035(6) 0.026(3) 0.017(4) -0.001(2) 0.000(3) -0.005(3)
B2 0.030(6) 0.033(4) 0.047(6) 0.002(2) 0.005(4) -0.003(2)
O1 0.111(5) 0.080(3) 0.038(2) 0.018(2) 0.018(2) 0.050(3)
O2 0.109(4) 0.076(3) 0.035(2) 0.0089(19) 0.015(2) 0.050(3)
O3 0.056(3) 0.045(2) 0.0326(19) -0.0041(16) -0.0086(15) 0.0117(17)
O4 0.075(3) 0.058(2) 0.035(2) -0.0133(16) -0.0097(19) 0.023(2)
C1 0.029(3) 0.036(3) 0.028(2) 0.0039(18) -0.0029(18) 0.000(2)
C2 0.036(2) 0.035(2) 0.036(2) 0.001(2) 0.002(2) 0.002(2)
C3 0.048(3) 0.038(3) 0.046(3) 0.003(2) 0.000(2) -0.007(2)
C4 0.063(6) 0.035(3) 0.049(5) -0.009(3) -0.004(4) 0.008(3)
C5 0.048(3) 0.052(4) 0.059(4) -0.015(3) 0.011(3) 0.010(3)
C6 0.038(3) 0.040(3) 0.041(3) -0.002(2) 0.008(2) 0.003(2)
C7 0.028(2) 0.031(2) 0.030(2) 0.0065(16) 0.0003(19) -0.005(2)
C8 0.025(5) 0.030(5) 0.070(7) 0.000(2) 0.000(5) 0.0040(19)
C9 0.040(3) 0.048(4) 0.035(3) 0.007(3) -0.007(2) -0.005(3)
C10 0.035(3) 0.050(3) 0.057(4) 0.021(3) -0.008(2) -0.001(2)
C11 0.054(3) 0.044(3) 0.050(3) 0.006(2) -0.003(3) 0.015(3)
C12 0.044(3) 0.037(3) 0.040(3) 0.001(2) -0.001(2) 0.008(2)
C13 0.027(3) 0.022(2) 0.037(3) -0.0017(16) 0.0007(17) -0.0023(18)
C14 0.030(3) 0.052(3) 0.042(3) 0.012(2) -0.006(2) -0.005(2)
C15 0.036(3) 0.059(4) 0.049(3) 0.019(3) 0.000(2) -0.011(3)
C16 0.027(3) 0.043(3) 0.048(3) 0.000(2) 0.004(2) -0.006(2)
C17 0.023(2) 0.050(3) 0.049(3) -0.008(2) -0.005(2) 0.004(2)
C18 0.036(3) 0.035(3) 0.036(3) 0.005(2) -0.0048(18) 0.006(2)
C19 0.121(8) 0.073(5) 0.029(4) 0.003(4) 0.024(4) 0.028(6)
C20 0.138(8) 0.078(5) 0.030(3) 0.005(3) 0.020(4) 0.044(5)
C21 0.102(10) 0.243(14) 0.079(7) 0.022(9) 0.012(6) -0.094(10)
C22 0.209(12) 0.124(8) 0.053(5) -0.021(5) -0.006(6) 0.107(9)
C23 0.325(18) 0.122(9) 0.073(6) 0.057(6) 0.101(9) 0.124(11)
C24 0.099(12) 0.245(18) 0.126(13) -0.077(11) -0.050(10) 0.026(11)
C25 0.030(2) 0.029(2) 0.027(2) 0.0000(16) 0.0031(17) -0.0041(18)
C26 0.032(2) 0.035(2) 0.031(2) 0.001(2) -0.001(2) -0.0024(17)
C27 0.052(3) 0.031(3) 0.045(3) -0.0008(19) 0.005(2) 0.007(2)
C28 0.060(6) 0.034(3) 0.056(5) -0.012(3) 0.007(4) -0.005(4)
C29 0.052(4) 0.049(3) 0.055(4) -0.016(3) -0.011(3) -0.009(3)
C30 0.037(3) 0.044(3) 0.043(3) -0.007(2) -0.009(2) 0.002(2)
C31 0.022(2) 0.030(2) 0.038(2) 0.0054(17) -0.002(2) 0.001(2)
C32 0.039(6) 0.037(5) 0.015(4) -0.0017(15) 0.000(4) -0.0017(18)
C33 0.038(3) 0.050(4) 0.043(3) 0.008(3) 0.010(2) 0.005(3)
C34 0.041(3) 0.048(3) 0.048(3) 0.019(2) 0.002(2) -0.002(3)
C35 0.044(3) 0.043(3) 0.066(4) 0.010(3) -0.005(3) -0.020(3)
C36 0.042(3) 0.035(3) 0.049(3) -0.003(2) 0.000(2) -0.005(2)
C37 0.022(2) 0.031(2) 0.035(3) -0.0042(17) 0.0004(17) -0.0038(18)
C38 0.033(3) 0.047(3) 0.046(3) 0.013(2) 0.008(2) 0.005(2)
C39 0.044(3) 0.053(4) 0.047(3) 0.015(3) 0.005(3) 0.009(3)
C40 0.028(3) 0.042(3) 0.046(3) -0.003(2) -0.006(2) 0.004(2)
C41 0.028(2) 0.042(3) 0.045(3) 0.000(2) 0.005(2) -0.0015(19)
C42 0.035(3) 0.036(3) 0.036(3) 0.002(3) 0.0030(18) -0.003(2)
C43 0.037(3) 0.059(3) 0.026(3) 0.001(3) -0.002(2) -0.006(3)
C44 0.054(4) 0.055(4) 0.030(3) -0.010(2) 0.006(2) 0.003(3)
C45 0.105(6) 0.056(4) 0.057(4) 0.014(3) -0.014(4) 0.005(4)
C46 0.051(5) 0.097(6) 0.058(5) 0.002(4) -0.006(3) -0.002(4)
C47 0.068(7) 0.130(8) 0.041(5) -0.005(3) 0.025(5) -0.023(4)
C48 0.111(7) 0.062(4) 0.071(5) -0.029(4) -0.007(4) 0.002(4)

loop_
_atom_type_symbol
_atom_type_description
_atom_type_scat_dispersion_real
_atom_type_scat_dispersion_imag
_atom_type_scat_source
C C 0.0033 0.0016 'International Tables Vol C Tables 4.2.6.8 and 6.1.1.4'
H H 0.0000 0.0000 'International Tables Vol C Tables 4.2.6.8 and 6.1.1.4'
B B 0.0013 0.0007 'International Tables Vol C Tables 4.2.6.8 and 6.1.1.4'
Ge Ge 0.1547 1.8001 'International Tables Vol C Tables 4.2.6.8 and 6.1.1.4'
O O 0.0106 0.0060 'International Tables Vol C Tables 4.2.6.8 and 6.1.1.4'

loop_
_geom_angle_atom_site_label_1
_geom_angle_atom_site_label_2
_geom_angle_atom_site_label_3
_geom_angle
C13 Ge1 C1 108.7(2)
C13 Ge1 C7 108.4(2)
C1 Ge1 C7 107.9(2)
C13 Ge1 B1 114.1(4)
C1 Ge1 B1 108.3(2)
C7 Ge1 B1 109.3(4)
C37 Ge2 C31 107.5(2)
C37 Ge2 C25 108.48(19)
C31 Ge2 C25 107.3(2)
C37 Ge2 B2 113.8(4)
C31 Ge2 B2 109.2(4)
C25 Ge2 B2 110.4(2)
O1 B1 O2 112.3(8)
O1 B1 Ge1 125.0(6)
O2 B1 Ge1 122.7(6)
O4 B2 O3 112.7(10)
O4 B2 Ge2 126.1(8)
O3 B2 Ge2 121.1(7)
B1 O1 C19 108.5(6)
B1 O2 C20 106.7(6)
B2 O3 C43 107.3(6)
B2 O4 C44 108.6(7)
C6 C1 C2 117.7(5)
C6 C1 Ge1 121.4(4)
C2 C1 Ge1 120.9(3)
C3 C2 C1 121.4(5)
C3 C2 H2 119.3
C1 C2 H2 119.3
C2 C3 C4 120.6(6)
C2 C3 H3 119.7
C4 C3 H3 119.7
C5 C4 C3 118.5(6)
C5 C4 H4 120.7
C3 C4 H4 120.7
C4 C5 C6 121.0(7)
C4 C5 H5 119.5
C6 C5 H5 119.5
C1 C6 C5 120.8(5)
C1 C6 H6 119.6
C5 C6 H6 119.6
C8 C7 C12 118.6(5)
C8 C7 Ge1 119.8(5)
C12 C7 Ge1 121.4(4)
C7 C8 C9 120.9(6)
C7 C8 H8 119.5
C9 C8 H8 119.5
C10 C9 C8 119.7(6)
C10 C9 H9 120.2
C8 C9 H9 120.2
C9 C10 C11 120.4(5)
C9 C10 H10 119.8
C11 C10 H10 119.8
C10 C11 C12 119.0(5)
C10 C11 H11 120.5
C12 C11 H11 120.5
C7 C12 C11 121.3(5)
C7 C12 H12 119.3
C11 C12 H12 119.3
C18 C13 C14 117.4(5)
C18 C13 Ge1 121.3(4)
C14 C13 Ge1 121.2(3)
C13 C14 C15 121.2(5)
C13 C14 H14 119.4
C15 C14 H14 119.4
C16 C15 C14 120.3(5)
C16 C15 H15 119.9
C14 C15 H15 119.9
C17 C16 C15 119.4(5)
C17 C16 H16 120.3
C15 C16 H16 120.3
C16 C17 C18 119.8(5)
C16 C17 H17 120.1
C18 C17 H17 120.1
C13 C18 C17 121.9(5)
C13 C18 H18 119.1
C17 C18 H18 119.1
C20 C19 O1 102.5(7)
C20 C19 C22 116.5(10)
O1 C19 C22 108.7(8)
C20 C19 C21 115.3(10)
O1 C19 C21 103.2(9)
C22 C19 C21 109.3(10)
C19 C20 O2 104.3(6)
C19 C20 C23 116.6(10)
O2 C20 C23 107.4(6)
C19 C20 C24 113.7(10)
O2 C20 C24 106.0(11)
C23 C20 C24 108.0(11)
C19 C21 H21A 109.5
C19 C21 H21B 109.5
H21A C21 H21B 109.5
C19 C21 H21C 109.5
H21A C21 H21C 109.5
H21B C21 H21C 109.5
C19 C22 H22A 109.5
C19 C22 H22B 109.5
H22A C22 H22B 109.5
C19 C22 H22C 109.5
H22A C22 H22C 109.5
H22B C22 H22C 109.5
C20 C23 H23A 109.5
C20 C23 H23B 109.5
H23A C23 H23B 109.5
C20 C23 H23C 109.5
H23A C23 H23C 109.5
H23B C23 H23C 109.5
C20 C24 H24A 109.5
C20 C24 H24B 109.5
H24A C24 H24B 109.5
C20 C24 H24C 109.5
H24A C24 H24C 109.5
H24B C24 H24C 109.5
C26 C25 C30 118.9(5)
C26 C25 Ge2 120.3(3)
C30 C25 Ge2 120.7(4)
C25 C26 C27 120.8(5)
C25 C26 H26 119.6
C27 C26 H26 119.6
C28 C27 C26 119.6(6)
C28 C27 H27 120.2
C26 C27 H27 120.2
C27 C28 C29 121.1(6)
C27 C28 H28 119.5
C29 C28 H28 119.5
C28 C29 C30 119.2(7)
C28 C29 H29 120.4
C30 C29 H29 120.4
C25 C30 C29 120.3(5)
C25 C30 H30 119.8
C29 C30 H30 119.8
C36 C31 C32 118.1(5)
C36 C31 Ge2 121.3(4)
C32 C31 Ge2 120.4(4)
C33 C32 C31 121.2(6)
C33 C32 H32 119.4
C31 C32 H32 119.4
C34 C33 C32 120.0(6)
C34 C33 H33 120.0
C32 C33 H33 120.0
C35 C34 C33 120.0(5)
C35 C34 H34 120.0
C33 C34 H34 120.0
C34 C35 C36 120.3(5)
C34 C35 H35 119.9
C36 C35 H35 119.9
C31 C36 C35 120.4(5)
C31 C36 H36 119.8
C35 C36 H36 119.8
C38 C37 C42 116.8(5)
C38 C37 Ge2 122.3(3)
C42 C37 Ge2 120.9(4)
C39 C38 C37 121.6(5)
C39 C38 H38 119.2
C37 C38 H38 119.2
C40 C39 C38 120.7(5)
C40 C39 H39 119.6
C38 C39 H39 119.6
C39 C40 C41 119.7(5)
C39 C40 H40 120.1
C41 C40 H40 120.1
C40 C41 C42 119.6(5)
C40 C41 H41 120.2
C42 C41 H41 120.2
C41 C42 C37 121.5(5)
C41 C42 H42 119.2
C37 C42 H42 119.2
O3 C43 C45 108.2(6)
O3 C43 C46 106.3(6)
C45 C43 C46 111.1(7)
O3 C43 C44 102.6(5)
C45 C43 C44 115.4(6)
C46 C43 C44 112.4(6)
O4 C44 C48 108.2(5)
O4 C44 C47 105.3(7)
C48 C44 C47 111.8(6)
O4 C44 C43 101.8(4)
C48 C44 C43 114.6(6)
C47 C44 C43 114.0(6)
C43 C45 H45A 109.5
C43 C45 H45B 109.5
H45A C45 H45B 109.5
C43 C45 H45C 109.5
H45A C45 H45C 109.5
H45B C45 H45C 109.5
C43 C46 H46A 109.5
C43 C46 H46B 109.5
H46A C46 H46B 109.5
C43 C46 H46C 109.5
H46A C46 H46C 109.5
H46B C46 H46C 109.5
C44 C47 H47A 109.5
C44 C47 H47B 109.5
H47A C47 H47B 109.5
C44 C47 H47C 109.5
H47A C47 H47C 109.5
H47B C47 H47C 109.5
C44 C48 H48A 109.5
C44 C48 H48B 109.5
H48A C48 H48B 109.5
C44 C48 H48C 109.5
H48A C48 H48C 109.5
H48B C48 H48C 109.5

loop_
_geom_bond_atom_site_label_1
_geom_bond_atom_site_label_2
_geom_bond_distance
Ge1 C13 1.943(5)
Ge1 C1 1.958(5)
Ge1 C7 1.958(5)
Ge1 B1 2.073(10)
Ge2 C37 1.948(5)
Ge2 C31 1.964(5)
Ge2 C25 1.968(5)
Ge2 B2 2.051(14)
B1 O1 1.320(11)
B1 O2 1.351(10)
B2 O4 1.333(11)
B2 O3 1.386(13)
O1 C19 1.479(10)
O2 C20 1.470(7)
O3 C43 1.470(8)
O4 C44 1.482(7)
C1 C6 1.389(7)
C1 C2 1.395(6)
C2 C3 1.370(7)
C2 H2 0.9500
C3 C4 1.397(14)
C3 H3 0.9500
C4 C5 1.371(13)
C4 H4 0.9500
C5 C6 1.390(7)
C5 H5 0.9500
C6 H6 0.9500
C7 C8 1.370(12)
C7 C12 1.388(7)
C8 C9 1.410(12)
C8 H8 0.9500
C9 C10 1.377(8)
C9 H9 0.9500
C10 C11 1.382(8)
C10 H10 0.9500
C11 C12 1.406(8)
C11 H11 0.9500
C12 H12 0.9500
C13 C18 1.385(7)
C13 C14 1.386(7)
C14 C15 1.393(7)
C14 H14 0.9500
C15 C16 1.379(8)
C15 H15 0.9500
C16 C17 1.377(7)
C16 H16 0.9500
C17 C18 1.390(7)
C17 H17 0.9500
C18 H18 0.9500
C19 C20 1.458(14)
C19 C22 1.507(11)
C19 C21 1.535(16)
C20 C23 1.509(12)
C20 C24 1.536(19)
C21 H21A 0.9800
C21 H21B 0.9800
C21 H21C 0.9800
C22 H22A 0.9800
C22 H22B 0.9800
C22 H22C 0.9800
C23 H23A 0.9800
C23 H23B 0.9800
C23 H23C 0.9800
C24 H24A 0.9800
C24 H24B 0.9800
C24 H24C 0.9800
C25 C26 1.383(6)
C25 C30 1.389(6)
C26 C27 1.392(7)
C26 H26 0.9500
C27 C28 1.369(14)
C27 H27 0.9500
C28 C29 1.374(13)
C28 H28 0.9500
C29 C30 1.404(7)
C29 H29 0.9500
C30 H30 0.9500
C31 C36 1.391(7)
C31 C32 1.391(9)
C32 C33 1.386(11)
C32 H32 0.9500
C33 C34 1.376(8)
C33 H33 0.9500
C34 C35 1.371(8)
C34 H34 0.9500
C35 C36 1.400(8)
C35 H35 0.9500
C36 H36 0.9500
C37 C38 1.386(7)
C37 C42 1.407(7)
C38 C39 1.382(7)
C38 H38 0.9500
C39 C40 1.367(8)
C39 H39 0.9500
C40 C41 1.380(7)
C40 H40 0.9500
C41 C42 1.388(7)
C41 H41 0.9500
C42 H42 0.9500
C43 C45 1.500(9)
C43 C46 1.522(11)
C43 C44 1.547(10)
C44 C48 1.516(9)
C44 C47 1.518(12)
C45 H45A 0.9800
C45 H45B 0.9800
C45 H45C 0.9800
C46 H46A 0.9800
C46 H46B 0.9800
C46 H46C 0.9800
C47 H47A 0.9800
C47 H47B 0.9800
C47 H47C 0.9800
C48 H48A 0.9800
C48 H48B 0.9800
C48 H48C 0.9800
